data_7033009
loop_
_publ_author_name
'Anga, Srinivas'
'Bhattacharjee, Jayeeta'
'Harinath, Adimulam'
'Panda, Tarun K.'

_publ_section_title
;
 Synthesis, structure and reactivity study of magnesium amidinato
 complexes derived from carbodiimides and
 N,N'-bis(2,6-diisopropylphenyl)-1,4-diaza-butadiene ligands.
;
_journal_issue 3
_journal_name_full 'Dalton transactions (Cambridge, England : 2003)'
_journal_page_first 955
_journal_page_last 965
_journal_paper_doi 10.1039/c4dt03074e
_journal_volume 44
_journal_year 2015
_chemical_formula_moiety 'C50 H64 Mg N4'
_chemical_formula_sum 'C50 H64 Mg N4'
_chemical_formula_weight 745.36
_chemical_name_systematic
;
 ?
;
_space_group_IT_number 14
_symmetry_cell_setting monoclinic
_symmetry_space_group_name_Hall '-P 2ybc'
_symmetry_space_group_name_H-M 'P 1 21/c 1'
_atom_sites_solution_hydrogens geom
_atom_sites_solution_primary direct
_atom_sites_solution_secondary difmap
_audit_creation_method SHELXL-97
_cell_angle_alpha 90
_cell_angle_beta 92.921(5)
_cell_angle_gamma 90
_cell_formula_units_Z 4
_cell_length_a 15.311(5)
_cell_length_b 16.053(5)
_cell_length_c 18.041(5)
_cell_measurement_reflns_used 13892
_cell_measurement_temperature 120(2)
_cell_measurement_theta_max 30.5
_cell_measurement_theta_min 3.1
_cell_volume 4428(2)
_computing_cell_refinement 'RAPID-AUTO (Rigaku, 1998)'
_computing_data_collection 'RAPID-AUTO (Rigaku, 1998)'
_computing_data_reduction 'teXan (Rigaku/MSC, 2004)'
_computing_molecular_graphics Ortep-32
_computing_publication_material WinGX
_computing_structure_refinement 'SHELXL-97 (Sheldrick, 1997)'
_computing_structure_solution 'SIR 97'
_diffrn_ambient_temperature 120(2)
_diffrn_measured_fraction_theta_full 0.995
_diffrn_measured_fraction_theta_max 0.995
_diffrn_measurement_device_type 'Rigaku RAXIS-RAPID Imaging Plate'
_diffrn_radiation_monochromator graphite
_diffrn_radiation_source 'fine-focus sealed tube'
_diffrn_radiation_type MoK\a
_diffrn_radiation_wavelength 0.71069
_diffrn_reflns_av_R_equivalents 0.1234
_diffrn_reflns_av_sigmaI/netI 0.0835
_diffrn_reflns_limit_h_max 21
_diffrn_reflns_limit_h_min -21
_diffrn_reflns_limit_k_max 22
_diffrn_reflns_limit_k_min -22
_diffrn_reflns_limit_l_max 25
_diffrn_reflns_limit_l_min -24
_diffrn_reflns_number 85075
_diffrn_reflns_theta_full 30.48
_diffrn_reflns_theta_max 30.48
_diffrn_reflns_theta_min 3.06
_exptl_absorpt_coefficient_mu 0.078
_exptl_absorpt_correction_T_max 1.00000
_exptl_absorpt_correction_T_min 0.61950
_exptl_absorpt_correction_type empirical
_exptl_absorpt_process_details
'Higashi, H. (1995), ABSCOR: Program for Absorption Correction, Rigaku Corporation, Tokyo, Japan.'
_exptl_crystal_colour red
_exptl_crystal_density_diffrn 1.118
_exptl_crystal_density_method 'not measured'
_exptl_crystal_description chunk
_exptl_crystal_F_000 1616
_exptl_crystal_size_max 0.23
_exptl_crystal_size_mid 0.20
_exptl_crystal_size_min 0.19
_refine_diff_density_max 1.447
_refine_diff_density_min -0.631
_refine_diff_density_rms 0.091
_refine_ls_extinction_method none
_refine_ls_goodness_of_fit_ref 1.024
_refine_ls_hydrogen_treatment constr
_refine_ls_matrix_type full
_refine_ls_number_parameters 508
_refine_ls_number_reflns 13423
_refine_ls_number_restraints 0
_refine_ls_restrained_S_all 1.024
_refine_ls_R_factor_all 0.0897
_refine_ls_R_factor_gt 0.0822
_refine_ls_shift/su_max 0.000
_refine_ls_shift/su_mean 0.000
_refine_ls_structure_factor_coef Fsqd
_refine_ls_weighting_details 'calc w=1/[\s^2^(Fo^2^)+(0.1668P)^2^+10.4964P] where P=(Fo^2^+2Fc^2^)/3'
_refine_ls_weighting_scheme calc
_refine_ls_wR_factor_gt 0.2295
_refine_ls_wR_factor_ref 0.2497
_reflns_number_gt 8192
_reflns_number_total 13423
_reflns_threshold_expression >2sigma(I)
_cod_data_source_file c4dt03074e2.cif
_cod_data_source_block compound_6
_cod_depositor_comments 'Adding full bibliography for 7033004--7033010.cif.'
_cod_original_sg_symbol_H-M 'P 21/c'
_cod_database_code 7033009

loop_
_symmetry_equiv_pos_as_xyz
'x, y, z'
'-x, y+1/2, -z+1/2'
'-x, -y, -z'
'x, -y-1/2, z-1/2'

loop_
_atom_site_label
_atom_site_type_symbol
_atom_site_fract_x
_atom_site_fract_y
_atom_site_fract_z
_atom_site_U_iso_or_equiv
_atom_site_adp_type
_atom_site_occupancy
_atom_site_symmetry_multiplicity
_atom_site_calc_flag
_atom_site_refinement_flags
Mg1 Mg 0.23990(8) 0.39346(7) 0.23803(7) 0.0285(3) Uani 1 1 d .
N1 N 0.2296(2) 0.2807(2) 0.18663(17) 0.0334(7) Uani 1 1 d .
N2 N 0.3757(2) 0.35920(18) 0.24896(17) 0.0301(6) Uani 1 1 d .
N3 N 0.1256(2) 0.39059(18) 0.30108(16) 0.0283(6) Uani 1 1 d .
N4 N 0.22686(19) 0.51448(18) 0.25353(16) 0.0282(6) Uani 1 1 d .
C1 C 0.1726(3) 0.2213(2) 0.1612(2) 0.0381(9) Uani 1 1 d .
H1 H 0.1123 0.2283 0.1564 0.046 Uiso 1 1 calc R
C2 C 0.2161(3) 0.1482(3) 0.1430(2) 0.0425(9) Uani 1 1 d .
H2 H 0.1907 0.0994 0.1244 0.051 Uiso 1 1 calc R
C3 C 0.3046(3) 0.1624(2) 0.1581(2) 0.0398(9) Uani 1 1 d .
H3 H 0.3503 0.1253 0.1516 0.048 Uiso 1 1 calc R
C4 C 0.3111(3) 0.2437(2) 0.1849(2) 0.0327(8) Uani 1 1 d .
C5 C 0.3842(3) 0.2867(2) 0.2185(2) 0.0343(8) Uani 1 1 d .
H5 H 0.4393 0.2623 0.2185 0.041 Uiso 1 1 calc R
C6 C 0.4542(2) 0.3959(2) 0.2836(2) 0.0315(7) Uani 1 1 d .
C7 C 0.4687(2) 0.3876(2) 0.3605(2) 0.0343(8) Uani 1 1 d .
C8 C 0.5462(3) 0.4206(3) 0.3940(3) 0.0432(10) Uani 1 1 d .
H8 H 0.5569 0.4160 0.4450 0.052 Uiso 1 1 calc R
C9 C 0.6062(3) 0.4598(2) 0.3516(3) 0.0447(10) Uani 1 1 d .
H9 H 0.6575 0.4808 0.3742 0.054 Uiso 1 1 calc R
C10 C 0.5909(3) 0.4684(3) 0.2759(3) 0.0468(11) Uani 1 1 d .
H10 H 0.6324 0.4945 0.2481 0.056 Uiso 1 1 calc R
C11 C 0.5139(3) 0.4385(3) 0.2406(2) 0.0402(9) Uani 1 1 d .
C12 C 0.4971(4) 0.4530(3) 0.1570(3) 0.0534(12) Uani 1 1 d .
H12 H 0.4383 0.4322 0.1430 0.064 Uiso 1 1 calc R
C13 C 0.4998(4) 0.5453(3) 0.1376(3) 0.0548(12) Uani 1 1 d .
H13A H 0.4625 0.5756 0.1692 0.082 Uiso 1 1 calc R
H13B H 0.4800 0.5529 0.0867 0.082 Uiso 1 1 calc R
H13C H 0.5587 0.5654 0.1446 0.082 Uiso 1 1 calc R
C14 C 0.5618(7) 0.4052(4) 0.1119(4) 0.111(3) Uani 1 1 d .
H14A H 0.5497 0.4157 0.0600 0.167 Uiso 1 1 calc R
H14B H 0.5564 0.3466 0.1215 0.167 Uiso 1 1 calc R
H14C H 0.6202 0.4231 0.1258 0.167 Uiso 1 1 calc R
C15 C 0.4044(3) 0.3438(3) 0.4087(2) 0.0370(8) Uani 1 1 d .
H15 H 0.3573 0.3212 0.3758 0.044 Uiso 1 1 calc R
C16 C 0.4473(3) 0.2704(3) 0.4517(3) 0.0485(11) Uani 1 1 d .
H16A H 0.4720 0.2324 0.4174 0.073 Uiso 1 1 calc R
H16B H 0.4040 0.2420 0.4789 0.073 Uiso 1 1 calc R
H16C H 0.4926 0.2910 0.4856 0.073 Uiso 1 1 calc R
C17 C 0.3635(4) 0.4047(3) 0.4615(3) 0.0548(12) Uani 1 1 d .
H17A H 0.4084 0.4283 0.4941 0.082 Uiso 1 1 calc R
H17B H 0.3220 0.3758 0.4902 0.082 Uiso 1 1 calc R
H17C H 0.3344 0.4483 0.4334 0.082 Uiso 1 1 calc R
C18 C 0.1142(2) 0.4614(2) 0.33288(19) 0.0289(7) Uani 1 1 d .
C19 C 0.1711(3) 0.5319(2) 0.3133(2) 0.0348(8) Uani 1 1 d .
H19A H 0.1344 0.5794 0.2997 0.042 Uiso 1 1 calc R
H19B H 0.2072 0.5474 0.3568 0.042 Uiso 1 1 calc R
C20 C 0.0455(3) 0.4773(2) 0.3890(2) 0.0342(8) Uani 1 1 d .
H20A H 0.0355 0.4263 0.4161 0.041 Uiso 1 1 calc R
H20B H -0.0091 0.4926 0.3628 0.041 Uiso 1 1 calc R
C21 C 0.0716(2) 0.5459(2) 0.44389(19) 0.0274(7) Uani 1 1 d .
C22 C 0.1364(3) 0.5315(3) 0.4990(2) 0.0373(8) Uani 1 1 d .
H22 H 0.1628 0.4794 0.5029 0.045 Uiso 1 1 calc R
C23 C 0.1623(3) 0.5939(3) 0.5483(2) 0.0459(10) Uani 1 1 d .
H23 H 0.2062 0.5835 0.5847 0.055 Uiso 1 1 calc R
C24 C 0.1238(3) 0.6710(3) 0.5441(3) 0.0473(11) Uani 1 1 d .
H24 H 0.1414 0.7127 0.5773 0.057 Uiso 1 1 calc R
C25 C 0.0582(3) 0.6861(2) 0.4897(2) 0.0422(10) Uani 1 1 d .
H25 H 0.0313 0.7380 0.4865 0.051 Uiso 1 1 calc R
C26 C 0.0329(3) 0.6230(2) 0.4396(2) 0.0336(8) Uani 1 1 d .
H26 H -0.0107 0.6334 0.4030 0.040 Uiso 1 1 calc R
C27 C 0.0645(2) 0.3224(2) 0.30717(19) 0.0297(7) Uani 1 1 d .
C28 C 0.0914(2) 0.2503(2) 0.3452(2) 0.0313(7) Uani 1 1 d .
C29 C 0.0337(3) 0.1829(3) 0.3461(2) 0.0417(9) Uani 1 1 d .
H29 H 0.0502 0.1347 0.3717 0.050 Uiso 1 1 calc R
C30 C -0.0476(3) 0.1871(3) 0.3092(3) 0.0457(10) Uani 1 1 d .
H30 H -0.0857 0.1422 0.3107 0.055 Uiso 1 1 calc R
C31 C -0.0722(3) 0.2582(3) 0.2701(2) 0.0458(10) Uani 1 1 d .
H31 H -0.1264 0.2597 0.2443 0.055 Uiso 1 1 calc R
C32 C -0.0179(3) 0.3274(3) 0.2685(2) 0.0368(8) Uani 1 1 d .
C33 C -0.0451(3) 0.4023(3) 0.2209(2) 0.0452(10) Uani 1 1 d .
H33 H -0.0085 0.4493 0.2380 0.054 Uiso 1 1 calc R
C34 C -0.1407(4) 0.4278(5) 0.2291(4) 0.0800(19) Uani 1 1 d .
H34A H -0.1785 0.3885 0.2035 0.120 Uiso 1 1 calc R
H34B H -0.1503 0.4822 0.2083 0.120 Uiso 1 1 calc R
H34C H -0.1530 0.4286 0.2808 0.120 Uiso 1 1 calc R
C35 C -0.0260(6) 0.3862(5) 0.1395(3) 0.090(2) Uani 1 1 d .
H35A H 0.0330 0.3668 0.1365 0.135 Uiso 1 1 calc R
H35B H -0.0334 0.4370 0.1117 0.135 Uiso 1 1 calc R
H35C H -0.0657 0.3448 0.1192 0.135 Uiso 1 1 calc R
C36 C 0.1806(2) 0.2429(2) 0.3862(2) 0.0334(8) Uani 1 1 d .
H36 H 0.2153 0.2913 0.3724 0.040 Uiso 1 1 calc R
C37 C 0.2306(3) 0.1651(3) 0.3641(3) 0.0450(10) Uani 1 1 d .
H37A H 0.1983 0.1163 0.3770 0.068 Uiso 1 1 calc R
H37B H 0.2870 0.1643 0.3899 0.068 Uiso 1 1 calc R
H37C H 0.2377 0.1657 0.3115 0.068 Uiso 1 1 calc R
C38 C 0.1721(3) 0.2464(3) 0.4703(2) 0.0461(10) Uani 1 1 d .
H38A H 0.1448 0.2978 0.4833 0.069 Uiso 1 1 calc R
H38B H 0.2292 0.2430 0.4948 0.069 Uiso 1 1 calc R
H38C H 0.1371 0.2004 0.4855 0.069 Uiso 1 1 calc R
C39 C 0.2642(2) 0.5848(2) 0.2203(2) 0.0281(7) Uani 1 1 d .
C40 C 0.3123(2) 0.6464(2) 0.2627(2) 0.0314(7) Uani 1 1 d .
C41 C 0.3409(3) 0.7184(2) 0.2265(3) 0.0400(9) Uani 1 1 d .
H41 H 0.3689 0.7603 0.2543 0.048 Uiso 1 1 calc R
C42 C 0.3282(3) 0.7279(3) 0.1511(3) 0.0434(10) Uani 1 1 d .
H42 H 0.3470 0.7761 0.1282 0.052 Uiso 1 1 calc R
C43 C 0.2870(3) 0.6653(3) 0.1090(2) 0.0426(10) Uani 1 1 d .
H43 H 0.2810 0.6710 0.0577 0.051 Uiso 1 1 calc R
C44 C 0.2548(2) 0.5943(2) 0.1424(2) 0.0336(8) Uani 1 1 d .
C45 C 0.2082(3) 0.5277(3) 0.0952(2) 0.0502(11) Uani 1 1 d .
H45 H 0.1686 0.4993 0.1279 0.060 Uiso 1 1 calc R
C46 C 0.2665(5) 0.4650(4) 0.0704(4) 0.0813(19) Uani 1 1 d .
H46A H 0.2971 0.4859 0.0292 0.122 Uiso 1 1 calc R
H46B H 0.2336 0.4164 0.0554 0.122 Uiso 1 1 calc R
H46C H 0.3078 0.4507 0.1102 0.122 Uiso 1 1 calc R
C47 C 0.1493(5) 0.5650(5) 0.0311(4) 0.093(2) Uani 1 1 d .
H47A H 0.1849 0.5817 -0.0086 0.140 Uiso 1 1 calc R
H47B H 0.1187 0.6126 0.0489 0.140 Uiso 1 1 calc R
H47C H 0.1078 0.5239 0.0133 0.140 Uiso 1 1 calc R
C48 C 0.3391(3) 0.6331(3) 0.3442(2) 0.0399(9) Uani 1 1 d .
H48 H 0.3209 0.5767 0.3574 0.048 Uiso 1 1 calc R
C49 C 0.4392(3) 0.6376(3) 0.3569(3) 0.0505(11) Uani 1 1 d .
H49A H 0.4662 0.6012 0.3226 0.076 Uiso 1 1 calc R
H49B H 0.4554 0.6206 0.4067 0.076 Uiso 1 1 calc R
H49C H 0.4584 0.6937 0.3493 0.076 Uiso 1 1 calc R
C50 C 0.2939(3) 0.6938(3) 0.3952(3) 0.0528(12) Uani 1 1 d .
H50A H 0.3107 0.7498 0.3838 0.079 Uiso 1 1 calc R
H50B H 0.3110 0.6815 0.4459 0.079 Uiso 1 1 calc R
H50C H 0.2317 0.6882 0.3878 0.079 Uiso 1 1 calc R

loop_
_atom_site_aniso_label
_atom_site_aniso_U_11
_atom_site_aniso_U_22
_atom_site_aniso_U_33
_atom_site_aniso_U_23
_atom_site_aniso_U_13
_atom_site_aniso_U_12
Mg1 0.0327(6) 0.0254(6) 0.0276(6) -0.0026(4) 0.0026(5) 0.0019(5)
N1 0.0395(17) 0.0307(15) 0.0301(16) -0.0049(12) 0.0030(12) 0.0013(13)
N2 0.0339(15) 0.0257(14) 0.0307(15) -0.0024(12) 0.0014(12) -0.0003(12)
N3 0.0335(15) 0.0272(14) 0.0243(14) 0.0004(11) 0.0024(11) -0.0015(12)
N4 0.0332(15) 0.0242(14) 0.0280(15) 0.0015(11) 0.0087(11) 0.0013(11)
C1 0.044(2) 0.0344(19) 0.035(2) -0.0105(16) 0.0005(16) -0.0016(16)
C2 0.057(3) 0.0304(19) 0.040(2) -0.0093(16) -0.0039(18) -0.0003(18)
C3 0.052(2) 0.0302(19) 0.037(2) -0.0090(15) 0.0016(17) 0.0079(17)
C4 0.042(2) 0.0292(17) 0.0267(17) -0.0039(14) 0.0010(14) 0.0039(15)
C5 0.0373(19) 0.0292(18) 0.037(2) -0.0003(15) 0.0033(15) 0.0043(15)
C6 0.0286(17) 0.0254(16) 0.040(2) -0.0014(14) 0.0001(14) 0.0008(13)
C7 0.0287(17) 0.0310(18) 0.043(2) 0.0019(15) -0.0036(15) -0.0009(14)
C8 0.037(2) 0.034(2) 0.057(3) 0.0051(18) -0.0128(18) -0.0001(16)
C9 0.0319(19) 0.0286(19) 0.072(3) 0.0057(19) -0.0086(19) -0.0025(15)
C10 0.037(2) 0.032(2) 0.073(3) 0.004(2) 0.013(2) -0.0053(16)
C11 0.045(2) 0.0315(19) 0.045(2) 0.0039(17) 0.0075(17) -0.0007(16)
C12 0.073(3) 0.043(2) 0.045(3) 0.005(2) 0.015(2) -0.011(2)
C13 0.057(3) 0.042(2) 0.067(3) 0.016(2) 0.012(2) 0.007(2)
C14 0.214(10) 0.063(4) 0.062(4) 0.017(3) 0.052(5) 0.047(5)
C15 0.037(2) 0.037(2) 0.037(2) -0.0013(16) -0.0001(15) -0.0050(16)
C16 0.056(3) 0.037(2) 0.052(3) 0.0117(19) -0.001(2) -0.0019(19)
C17 0.065(3) 0.043(2) 0.058(3) 0.007(2) 0.018(2) 0.006(2)
C18 0.0358(18) 0.0276(16) 0.0234(16) -0.0013(13) 0.0018(13) 0.0007(14)
C19 0.040(2) 0.0284(17) 0.037(2) 0.0030(15) 0.0112(15) 0.0020(15)
C20 0.0398(19) 0.0291(17) 0.0347(19) -0.0103(14) 0.0100(15) -0.0079(15)
C21 0.0312(16) 0.0267(16) 0.0247(16) -0.0014(13) 0.0059(12) -0.0024(13)
C22 0.039(2) 0.039(2) 0.035(2) 0.0055(16) 0.0044(15) 0.0085(16)
C23 0.037(2) 0.065(3) 0.035(2) -0.003(2) 0.0004(16) -0.004(2)
C24 0.046(2) 0.053(3) 0.044(2) -0.020(2) 0.0122(18) -0.019(2)
C25 0.052(2) 0.0272(18) 0.050(2) -0.0005(16) 0.023(2) 0.0014(17)
C26 0.0354(19) 0.0318(18) 0.0340(19) 0.0031(15) 0.0064(15) 0.0044(15)
C27 0.0338(17) 0.0291(17) 0.0264(17) -0.0069(13) 0.0049(13) -0.0053(14)
C28 0.0353(18) 0.0294(17) 0.0296(18) -0.0047(14) 0.0057(14) -0.0086(14)
C29 0.051(2) 0.034(2) 0.041(2) -0.0035(17) 0.0059(18) -0.0139(18)
C30 0.045(2) 0.048(2) 0.044(2) -0.0106(19) 0.0044(18) -0.0228(19)
C31 0.037(2) 0.059(3) 0.041(2) -0.014(2) -0.0020(17) -0.0117(19)
C32 0.037(2) 0.043(2) 0.0303(19) -0.0115(16) 0.0003(15) -0.0004(16)
C33 0.051(2) 0.054(3) 0.029(2) -0.0044(18) -0.0069(17) 0.007(2)
C34 0.049(3) 0.085(4) 0.104(5) 0.003(4) -0.016(3) 0.017(3)
C35 0.158(7) 0.081(4) 0.030(3) -0.001(3) 0.002(3) 0.032(4)
C36 0.0355(18) 0.0275(17) 0.037(2) 0.0027(14) 0.0015(15) -0.0042(14)
C37 0.053(3) 0.037(2) 0.045(2) 0.0014(18) 0.0074(19) 0.0048(19)
C38 0.051(2) 0.049(2) 0.037(2) -0.0045(18) -0.0027(18) 0.004(2)
C39 0.0247(15) 0.0258(16) 0.0344(18) 0.0040(13) 0.0053(13) 0.0019(12)
C40 0.0340(18) 0.0263(16) 0.0345(19) 0.0031(14) 0.0070(14) -0.0004(14)
C41 0.044(2) 0.0280(18) 0.049(2) 0.0043(16) 0.0087(18) -0.0029(16)
C42 0.044(2) 0.0314(19) 0.056(3) 0.0180(18) 0.0135(19) 0.0028(17)
C43 0.046(2) 0.047(2) 0.035(2) 0.0150(18) 0.0055(17) 0.0047(18)
C44 0.0343(18) 0.0325(18) 0.0337(19) 0.0052(15) 0.0001(14) -0.0021(15)
C45 0.068(3) 0.052(3) 0.030(2) 0.0072(18) -0.0066(19) -0.014(2)
C46 0.093(5) 0.073(4) 0.078(4) -0.019(3) 0.004(4) 0.004(4)
C47 0.100(5) 0.101(6) 0.076(5) -0.014(4) -0.030(4) 0.018(4)
C48 0.052(2) 0.0318(19) 0.036(2) 0.0001(16) 0.0025(17) -0.0101(17)
C49 0.054(3) 0.052(3) 0.045(3) -0.005(2) -0.003(2) -0.001(2)
C50 0.060(3) 0.047(3) 0.053(3) -0.013(2) 0.018(2) -0.015(2)

loop_
_atom_type_symbol
_atom_type_description
_atom_type_scat_dispersion_real
_atom_type_scat_dispersion_imag
_atom_type_scat_source
C C 0.0030 0.0020 'International Tables Vol C Tables 4.2.6.8 and 6.1.1.4'
H H 0.0000 0.0000 'International Tables Vol C Tables 4.2.6.8 and 6.1.1.4'
Mg Mg 0.0490 0.0360 'International Tables Vol C Tables 4.2.6.8 and 6.1.1.4'
N N 0.0060 0.0030 'International Tables Vol C Tables 4.2.6.8 and 6.1.1.4'

loop_
_geom_angle_atom_site_label_1
_geom_angle_atom_site_label_2
_geom_angle_atom_site_label_3
_geom_angle
N4 Mg1 N1 158.94(15)
N4 Mg1 N3 81.63(12)
N1 Mg1 N3 100.19(13)
N4 Mg1 N2 110.06(13)
N1 Mg1 N2 82.32(13)
N3 Mg1 N2 139.50(13)
C1 N1 C4 104.8(3)
C1 N1 Mg1 144.3(3)
C4 N1 Mg1 110.1(2)
C5 N2 C6 116.6(3)
C5 N2 Mg1 108.0(3)
C6 N2 Mg1 135.4(2)
C18 N3 C27 122.0(3)
C18 N3 Mg1 110.6(2)
C27 N3 Mg1 127.4(2)
C39 N4 C19 115.6(3)
C39 N4 Mg1 132.9(2)
C19 N4 Mg1 111.5(2)
N1 C1 C2 111.3(4)
N1 C1 H1 124.4
C2 C1 H1 124.4
C1 C2 C3 106.8(4)
C1 C2 H2 126.6
C3 C2 H2 126.6
C2 C3 C4 105.9(4)
C2 C3 H3 127.1
C4 C3 H3 127.1
N1 C4 C3 111.2(4)
N1 C4 C5 118.2(3)
C3 C4 C5 130.0(4)
N2 C5 C4 121.4(4)
N2 C5 H5 119.3
C4 C5 H5 119.3
C11 C6 C7 121.2(4)
C11 C6 N2 120.5(4)
C7 C6 N2 118.3(3)
C8 C7 C6 118.5(4)
C8 C7 C15 119.0(4)
C6 C7 C15 122.5(3)
C9 C8 C7 120.3(4)
C9 C8 H8 119.9
C7 C8 H8 119.9
C10 C9 C8 120.7(4)
C10 C9 H9 119.6
C8 C9 H9 119.6
C9 C10 C11 120.9(4)
C9 C10 H10 119.5
C11 C10 H10 119.5
C10 C11 C6 118.3(4)
C10 C11 C12 119.5(4)
C6 C11 C12 122.2(4)
C14 C12 C13 110.0(5)
C14 C12 C11 111.6(5)
C13 C12 C11 111.5(4)
C14 C12 H12 107.9
C13 C12 H12 107.9
C11 C12 H12 107.9
C12 C13 H13A 109.5
C12 C13 H13B 109.5
H13A C13 H13B 109.5
C12 C13 H13C 109.5
H13A C13 H13C 109.5
H13B C13 H13C 109.5
C12 C14 H14A 109.5
C12 C14 H14B 109.5
H14A C14 H14B 109.5
C12 C14 H14C 109.5
H14A C14 H14C 109.5
H14B C14 H14C 109.5
C7 C15 C17 111.1(3)
C7 C15 C16 111.8(3)
C17 C15 C16 110.8(4)
C7 C15 H15 107.7
C17 C15 H15 107.7
C16 C15 H15 107.7
C15 C16 H16A 109.5
C15 C16 H16B 109.5
H16A C16 H16B 109.5
C15 C16 H16C 109.5
H16A C16 H16C 109.5
H16B C16 H16C 109.5
C15 C17 H17A 109.5
C15 C17 H17B 109.5
H17A C17 H17B 109.5
C15 C17 H17C 109.5
H17A C17 H17C 109.5
H17B C17 H17C 109.5
N3 C18 C19 118.2(3)
N3 C18 C20 124.0(3)
C19 C18 C20 117.8(3)
N4 C19 C18 114.1(3)
N4 C19 H19A 108.7
C18 C19 H19A 108.7
N4 C19 H19B 108.7
C18 C19 H19B 108.7
H19A C19 H19B 107.6
C18 C20 C21 112.8(3)
C18 C20 H20A 109.0
C21 C20 H20A 109.0
C18 C20 H20B 109.0
C21 C20 H20B 109.0
H20A C20 H20B 107.8
C26 C21 C22 118.7(3)
C26 C21 C20 121.2(3)
C22 C21 C20 120.1(3)
C23 C22 C21 120.7(4)
C23 C22 H22 119.6
C21 C22 H22 119.6
C24 C23 C22 120.6(4)
C24 C23 H23 119.7
C22 C23 H23 119.7
C23 C24 C25 119.4(4)
C23 C24 H24 120.3
C25 C24 H24 120.3
C26 C25 C24 119.7(4)
C26 C25 H25 120.1
C24 C25 H25 120.1
C21 C26 C25 120.8(4)
C21 C26 H26 119.6
C25 C26 H26 119.6
C28 C27 C32 121.5(3)
C28 C27 N3 119.2(3)
C32 C27 N3 119.0(3)
C27 C28 C29 118.4(4)
C27 C28 C36 122.5(3)
C29 C28 C36 119.1(4)
C30 C29 C28 120.7(4)
C30 C29 H29 119.6
C28 C29 H29 119.6
C31 C30 C29 120.1(4)
C31 C30 H30 120.0
C29 C30 H30 120.0
C30 C31 C32 121.4(4)
C30 C31 H31 119.3
C32 C31 H31 119.3
C31 C32 C27 117.8(4)
C31 C32 C33 119.7(4)
C27 C32 C33 122.3(4)
C32 C33 C34 113.0(4)
C32 C33 C35 110.3(4)
C34 C33 C35 111.5(5)
C32 C33 H33 107.2
C34 C33 H33 107.2
C35 C33 H33 107.2
C33 C34 H34A 109.5
C33 C34 H34B 109.5
H34A C34 H34B 109.5
C33 C34 H34C 109.5
H34A C34 H34C 109.5
H34B C34 H34C 109.5
C33 C35 H35A 109.5
C33 C35 H35B 109.5
H35A C35 H35B 109.5
C33 C35 H35C 109.5
H35A C35 H35C 109.5
H35B C35 H35C 109.5
C28 C36 C37 112.6(3)
C28 C36 C38 111.0(3)
C37 C36 C38 110.9(3)
C28 C36 H36 107.3
C37 C36 H36 107.3
C38 C36 H36 107.3
C36 C37 H37A 109.5
C36 C37 H37B 109.5
H37A C37 H37B 109.5
C36 C37 H37C 109.5
H37A C37 H37C 109.5
H37B C37 H37C 109.5
C36 C38 H38A 109.5
C36 C38 H38B 109.5
H38A C38 H38B 109.5
C36 C38 H38C 109.5
H38A C38 H38C 109.5
H38B C38 H38C 109.5
N4 C39 C44 119.0(3)
N4 C39 C40 122.2(3)
C44 C39 C40 118.7(3)
C41 C40 C39 118.9(4)
C41 C40 C48 119.3(4)
C39 C40 C48 121.7(3)
C42 C41 C40 121.3(4)
C42 C41 H41 119.4
C40 C41 H41 119.4
C41 C42 C43 119.8(4)
C41 C42 H42 120.1
C43 C42 H42 120.1
C44 C43 C42 121.1(4)
C44 C43 H43 119.4
C42 C43 H43 119.4
C43 C44 C39 119.9(4)
C43 C44 C45 120.0(4)
C39 C44 C45 120.1(3)
C46 C45 C44 112.7(5)
C46 C45 C47 112.8(5)
C44 C45 C47 112.6(5)
C46 C45 H45 106.0
C44 C45 H45 106.0
C47 C45 H45 106.0
C45 C46 H46A 109.5
C45 C46 H46B 109.5
H46A C46 H46B 109.5
C45 C46 H46C 109.5
H46A C46 H46C 109.5
H46B C46 H46C 109.5
C45 C47 H47A 109.5
C45 C47 H47B 109.5
H47A C47 H47B 109.5
C45 C47 H47C 109.5
H47A C47 H47C 109.5
H47B C47 H47C 109.5
C50 C48 C40 112.6(4)
C50 C48 C49 111.0(4)
C40 C48 C49 110.7(3)
C50 C48 H48 107.4
C40 C48 H48 107.4
C49 C48 H48 107.4
C48 C49 H49A 109.5
C48 C49 H49B 109.5
H49A C49 H49B 109.5
C48 C49 H49C 109.5
H49A C49 H49C 109.5
H49B C49 H49C 109.5
C48 C50 H50A 109.5
C48 C50 H50B 109.5
H50A C50 H50B 109.5
C48 C50 H50C 109.5
H50A C50 H50C 109.5
H50B C50 H50C 109.5

loop_
_geom_bond_atom_site_label_1
_geom_bond_atom_site_label_2
_geom_bond_distance
Mg1 N4 1.974(3)
Mg1 N1 2.036(3)
Mg1 N3 2.136(3)
Mg1 N2 2.150(3)
N1 C1 1.358(5)
N1 C4 1.384(5)
N2 C5 1.297(5)
N2 C6 1.451(5)
N3 C18 1.290(4)
N3 C27 1.447(5)
N4 C39 1.412(4)
N4 C19 1.437(5)
C1 C2 1.397(6)
C1 H1 0.9300
C2 C3 1.387(6)
C2 H2 0.9300
C3 C4 1.394(5)
C3 H3 0.9300
C4 C5 1.424(6)
C5 H5 0.9300
C6 C11 1.407(6)
C6 C7 1.400(6)
C7 C8 1.408(5)
C7 C15 1.519(6)
C8 C9 1.378(6)
C8 H8 0.9300
C9 C10 1.380(7)
C9 H9 0.9300
C10 C11 1.395(6)
C10 H10 0.9300
C11 C12 1.536(7)
C12 C14 1.521(9)
C12 C13 1.523(6)
C12 H12 0.9800
C13 H13A 0.9600
C13 H13B 0.9600
C13 H13C 0.9600
C14 H14A 0.9600
C14 H14B 0.9600
C14 H14C 0.9600
C15 C17 1.521(6)
C15 C16 1.540(6)
C15 H15 0.9800
C16 H16A 0.9600
C16 H16B 0.9600
C16 H16C 0.9600
C17 H17A 0.9600
C17 H17B 0.9600
C17 H17C 0.9600
C18 C19 1.482(5)
C18 C20 1.519(5)
C19 H19A 0.9700
C19 H19B 0.9700
C20 C21 1.520(5)
C20 H20A 0.9700
C20 H20B 0.9700
C21 C26 1.373(5)
C21 C22 1.389(5)
C22 C23 1.384(6)
C22 H22 0.9300
C23 C24 1.371(7)
C23 H23 0.9300
C24 C25 1.389(7)
C24 H24 0.9300
C25 C26 1.399(6)
C25 H25 0.9300
C26 H26 0.9300
C27 C28 1.398(5)
C27 C32 1.413(5)
C28 C29 1.397(5)
C28 C36 1.525(5)
C29 C30 1.383(6)
C29 H29 0.9300
C30 C31 1.384(7)
C30 H30 0.9300
C31 C32 1.389(6)
C31 H31 0.9300
C32 C33 1.523(6)
C33 C34 1.534(7)
C33 C35 1.535(7)
C33 H33 0.9800
C34 H34A 0.9600
C34 H34B 0.9600
C34 H34C 0.9600
C35 H35A 0.9600
C35 H35B 0.9600
C35 H35C 0.9600
C36 C37 1.529(6)
C36 C38 1.529(6)
C36 H36 0.9800
C37 H37A 0.9600
C37 H37B 0.9600
C37 H37C 0.9600
C38 H38A 0.9600
C38 H38B 0.9600
C38 H38C 0.9600
C39 C44 1.414(5)
C39 C40 1.431(5)
C40 C41 1.408(5)
C40 C48 1.521(6)
C41 C42 1.374(6)
C41 H41 0.9300
C42 C43 1.391(7)
C42 H42 0.9300
C43 C44 1.391(5)
C43 H43 0.9300
C44 C45 1.522(6)
C45 C46 1.431(8)
C45 C47 1.550(8)
C45 H45 0.9800
C46 H46A 0.9600
C46 H46B 0.9600
C46 H46C 0.9600
C47 H47A 0.9600
C47 H47B 0.9600
C47 H47C 0.9600
C48 C50 1.529(6)
C48 C49 1.540(7)
C48 H48 0.9800
C49 H49A 0.9600
C49 H49B 0.9600
C49 H49C 0.9600
C50 H50A 0.9600
C50 H50B 0.9600
C50 H50C 0.9600
